data_2208707
loop_
_publ_author_name
'Scheibitz, Matthias'
'Lerner, Hans-Wolfram'
'Bolte, Michael'

_publ_section_title
;
 3,4-Dimethyl-1-phenylphosphole
;
_journal_coeditor_code SG2014
_journal_issue 4
_journal_name_full 'Acta Crystallographica Section E'
_journal_page_first o1476
_journal_page_last o1477
_journal_paper_doi 10.1107/S1600536806009391
_journal_volume 62
_journal_year 2006
_chemical_formula_iupac 'C12 H13 P'
_chemical_formula_moiety 'C12 H13 P'
_chemical_formula_sum 'C12 H13 P'
_chemical_formula_weight 188.19
_chemical_name_systematic
;
3,4-Dimethyl-1-phenylphosphole
;
_space_group_IT_number 19
_symmetry_cell_setting orthorhombic
_symmetry_space_group_name_Hall 'P 2ac 2ab'
_symmetry_space_group_name_H-M 'P 21 21 21'
_atom_sites_solution_hydrogens geom
_atom_sites_solution_primary direct
_atom_sites_solution_secondary difmap
_audit_creation_method SHELXL-97
_cell_angle_alpha 90.00
_cell_angle_beta 90.00
_cell_angle_gamma 90.00
_cell_formula_units_Z 4
_cell_length_a 5.9662(7)
_cell_length_b 7.9654(9)
_cell_length_c 22.227(2)
_cell_measurement_reflns_used 9609
_cell_measurement_temperature 173(2)
_cell_measurement_theta_max 27.3
_cell_measurement_theta_min 3.6
_cell_volume 1056.3(2)
_computing_cell_refinement X-AREA
_computing_data_collection 'X-AREA (Stoe & Cie, 2001)'
_computing_data_reduction X-AREA
_computing_molecular_graphics 'PLATON (Spek, 2003)'
_computing_publication_material 'SHELXL97 and PLATON'
_computing_structure_refinement 'SHELXL97 (Sheldrick, 1997)'
_computing_structure_solution 'SIR2002 (Burla <i>et al.</i>,  2003)'
_diffrn_ambient_temperature 173(2)
_diffrn_measured_fraction_theta_full 0.977
_diffrn_measured_fraction_theta_max 0.977
_diffrn_measurement_device_type 'Stoe IPDS-II two-circle'
_diffrn_measurement_method \w
_diffrn_radiation_monochromator graphite
_diffrn_radiation_source 'fine-focus sealed tube'
_diffrn_radiation_type MoK\a
_diffrn_radiation_wavelength 0.71073
_diffrn_reflns_av_R_equivalents 0.0824
_diffrn_reflns_av_sigmaI/netI 0.1046
_diffrn_reflns_limit_h_max 7
_diffrn_reflns_limit_h_min -7
_diffrn_reflns_limit_k_max 10
_diffrn_reflns_limit_k_min -10
_diffrn_reflns_limit_l_max 28
_diffrn_reflns_limit_l_min -28
_diffrn_reflns_number 11664
_diffrn_reflns_theta_full 27.31
_diffrn_reflns_theta_max 27.31
_diffrn_reflns_theta_min 3.54
_diffrn_standards_decay_% 0
_diffrn_standards_interval_time 0
_diffrn_standards_number 0
_exptl_absorpt_coefficient_mu 0.211
_exptl_absorpt_correction_T_max 0.9461
_exptl_absorpt_correction_T_min 0.9371
_exptl_absorpt_correction_type multi-scan
_exptl_absorpt_process_details '(MULABS; Spek, 2003; Blessing, 1995)'
_exptl_crystal_colour colourless
_exptl_crystal_density_diffrn 1.183
_exptl_crystal_density_method 'not measured'
_exptl_crystal_description block
_exptl_crystal_F_000 400
_exptl_crystal_size_max 0.30
_exptl_crystal_size_mid 0.25
_exptl_crystal_size_min 0.25
_refine_diff_density_max 0.179
_refine_diff_density_min -0.268
_refine_ls_abs_structure_details 'Flack (1983), 952 Friedel pairs'
_refine_ls_abs_structure_Flack -0.04(15)
_refine_ls_extinction_method none
_refine_ls_goodness_of_fit_ref 1.006
_refine_ls_hydrogen_treatment constr
_refine_ls_matrix_type full
_refine_ls_number_parameters 120
_refine_ls_number_reflns 2331
_refine_ls_number_restraints 0
_refine_ls_restrained_S_all 1.006
_refine_ls_R_factor_all 0.0645
_refine_ls_R_factor_gt 0.0517
_refine_ls_shift/su_max 0.000
_refine_ls_shift/su_mean 0.000
_refine_ls_structure_factor_coef Fsqd
_refine_ls_weighting_details 'calc w=1/[\s^2^(Fo^2^)+(0.0563P)^2^] where P=(Fo^2^+2Fc^2^)/3'
_refine_ls_weighting_scheme calc
_refine_ls_wR_factor_gt 0.1112
_refine_ls_wR_factor_ref 0.1178
_reflns_number_gt 1934
_reflns_number_total 2331
_reflns_threshold_expression I>2\s(I)
_cod_data_source_file sg2014.cif
_cod_data_source_block 2
_cod_depositor_comments
;
The following automatic conversions were performed:
'_symmetry_cell_setting' value 'Orthorhombic' changed to 'orthorhombic'
according to '/home/saulius/struct/CIF-dictionaries/cif_core.dic'
dictionary named 'cif_core.dic' version 2.4.1 from 2010-06-29.

Automatic conversion script
Id: cif_fix_enum 1527 2010-12-29 10:47:43Z saulius 

The following automatic conversions were performed:

'_symmetry_cell_setting' value 'Orthorhombic' changed to
'orthorhombic' according to
/home/saulius/struct/CIF-dictionaries/cif_core.dic dictionary named
'cif_core.dic' version 2.4.1 from 2010-06-29.

Automatic conversion script
Id: cif_fix_values 1715 2011-07-08 13:25:40Z adriana 
;
_cod_database_code 2208707
_cod_database_fobs_code 2208707

loop_
_symmetry_equiv_pos_as_xyz
'x, y, z'
'-x+1/2, -y, z+1/2'
'-x, y+1/2, -z+1/2'
'x+1/2, -y+1/2, -z'

loop_
_atom_site_type_symbol
_atom_site_label
_atom_site_fract_x
_atom_site_fract_y
_atom_site_fract_z
_atom_site_U_iso_or_equiv
_atom_site_adp_type
_atom_site_calc_flag
_atom_site_refinement_flags
_atom_site_occupancy
P P1 0.93185(12) 0.58818(8) 0.90108(3) 0.04025(19) Uani d . 1
C C1 0.7827(5) 0.4128(3) 0.87012(12) 0.0395(5) Uani d . 1
H H1 0.8176 0.3617 0.8327 0.047 Uiso calc R 1
C C2 0.6155(5) 0.3626(3) 0.90644(11) 0.0362(6) Uani d . 1
C C21 0.4672(6) 0.2128(3) 0.89624(14) 0.0479(7) Uani d . 1
H H21A 0.5123 0.1558 0.8591 0.072 Uiso calc R 1
H H21B 0.3111 0.2497 0.8928 0.072 Uiso calc R 1
H H21C 0.4816 0.1351 0.9302 0.072 Uiso calc R 1
C C3 0.5845(5) 0.4730(3) 0.95937(11) 0.0355(5) Uani d . 1
C C31 0.4156(6) 0.4333(3) 1.00676(12) 0.0446(6) Uani d . 1
H H31A 0.4237 0.5178 1.0387 0.067 Uiso calc R 1
H H31B 0.4470 0.3221 1.0237 0.067 Uiso calc R 1
H H31C 0.2652 0.4338 0.9890 0.067 Uiso calc R 1
C C4 0.7262(5) 0.6059(3) 0.95959(11) 0.0398(6) Uani d . 1
H H4 0.7177 0.6968 0.9872 0.048 Uiso calc R 1
C C11 0.8703(4) 0.7585(3) 0.84743(10) 0.0332(5) Uani d . 1
C C12 0.6678(5) 0.7659(3) 0.81642(12) 0.0364(5) Uani d . 1
H H12 0.5528 0.6871 0.8251 0.044 Uiso calc R 1
C C13 0.6332(5) 0.8885(3) 0.77277(13) 0.0414(6) Uani d . 1
H H13 0.4957 0.8923 0.7513 0.050 Uiso calc R 1
C C14 0.7988(6) 1.0044(3) 0.76083(13) 0.0445(7) Uani d . 1
H H14 0.7753 1.0875 0.7308 0.053 Uiso calc R 1
C C15 0.9983(5) 1.0005(3) 0.79205(13) 0.0447(7) Uani d . 1
H H15 1.1108 1.0820 0.7841 0.054 Uiso calc R 1
C C16 1.0346(5) 0.8767(3) 0.83532(12) 0.0380(6) Uani d . 1
H H16 1.1727 0.8734 0.8566 0.046 Uiso calc R 1

loop_
_atom_site_aniso_label
_atom_site_aniso_U_11
_atom_site_aniso_U_22
_atom_site_aniso_U_33
_atom_site_aniso_U_12
_atom_site_aniso_U_13
_atom_site_aniso_U_23
P1 0.0391(4) 0.0414(3) 0.0403(3) -0.0009(3) -0.0050(3) 0.0085(3)
C1 0.0501(17) 0.0314(9) 0.0370(12) 0.0061(11) 0.0019(10) 0.0013(10)
C2 0.0471(17) 0.0294(9) 0.0319(12) 0.0017(8) -0.0043(11) 0.0032(8)
C21 0.0588(19) 0.0379(11) 0.0469(16) -0.0082(11) -0.0035(15) -0.0015(10)
C3 0.0438(16) 0.0344(9) 0.0283(11) 0.0019(10) -0.0026(10) 0.0057(8)
C31 0.0542(18) 0.0439(12) 0.0358(12) -0.0012(13) 0.0033(12) 0.0058(9)
C4 0.0508(17) 0.0365(11) 0.0319(12) -0.0013(11) -0.0046(10) 0.0004(9)
C11 0.0383(15) 0.0307(9) 0.0306(12) 0.0013(9) 0.0007(9) -0.0021(8)
C12 0.0359(14) 0.0319(10) 0.0414(13) -0.0017(9) -0.0023(11) -0.0009(9)
C13 0.0400(16) 0.0418(12) 0.0426(14) 0.0060(10) -0.0038(11) 0.0012(9)
C14 0.0486(19) 0.0403(12) 0.0448(15) 0.0079(11) 0.0115(12) 0.0105(11)
C15 0.0456(18) 0.0392(12) 0.0493(16) -0.0044(10) 0.0143(12) 0.0051(11)
C16 0.0333(15) 0.0412(11) 0.0394(13) -0.0015(9) 0.0038(10) -0.0021(9)

loop_
_atom_type_symbol
_atom_type_description
_atom_type_scat_dispersion_real
_atom_type_scat_dispersion_imag
_atom_type_scat_source
C C 0.0033 0.0016 'International Tables Vol C Tables 4.2.6.8 and 6.1.1.4'
H H 0.0000 0.0000 'International Tables Vol C Tables 4.2.6.8 and 6.1.1.4'
P P 0.1023 0.0942 'International Tables Vol C Tables 4.2.6.8 and 6.1.1.4'

loop_
_geom_angle_atom_site_label_1
_geom_angle_atom_site_label_2
_geom_angle_atom_site_label_3
_geom_angle
_geom_angle_publ_flag
C1 P1 C4 90.02(12) y
C1 P1 C11 103.08(11) y
C4 P1 C11 105.95(11) y
C2 C1 P1 111.68(19) ?
C2 C1 H1 124.2 ?
P1 C1 H1 124.2 ?
C1 C2 C3 113.2(2) ?
C1 C2 C21 125.6(2) ?
C3 C2 C21 121.2(3) ?
C2 C21 H21A 109.5 ?
C2 C21 H21B 109.5 ?
H21A C21 H21B 109.5 ?
C2 C21 H21C 109.5 ?
H21A C21 H21C 109.5 ?
H21B C21 H21C 109.5 ?
C4 C3 C2 112.9(2) ?
C4 C3 C31 125.8(2) ?
C2 C3 C31 121.3(2) ?
C3 C31 H31A 109.5 ?
C3 C31 H31B 109.5 ?
H31A C31 H31B 109.5 ?
C3 C31 H31C 109.5 ?
H31A C31 H31C 109.5 ?
H31B C31 H31C 109.5 ?
C3 C4 P1 111.3(2) ?
C3 C4 H4 124.4 ?
P1 C4 H4 124.4 ?
C16 C11 C12 119.3(2) ?
C16 C11 P1 119.0(2) ?
C12 C11 P1 121.62(18) ?
C11 C12 C13 120.2(2) ?
C11 C12 H12 119.9 ?
C13 C12 H12 119.9 ?
C14 C13 C12 119.9(3) ?
C14 C13 H13 120.1 ?
C12 C13 H13 120.1 ?
C15 C14 C13 120.5(2) ?
C15 C14 H14 119.8 ?
C13 C14 H14 119.8 ?
C14 C15 C16 119.8(3) ?
C14 C15 H15 120.1 ?
C16 C15 H15 120.1 ?
C11 C16 C15 120.3(3) ?
C11 C16 H16 119.9 ?
C15 C16 H16 119.9 ?

loop_
_geom_bond_atom_site_label_1
_geom_bond_atom_site_label_2
_geom_bond_distance
_geom_bond_publ_flag
P1 C1 1.794(3) y
P1 C4 1.793(3) y
P1 C11 1.843(2) y
C1 C2 1.344(4) y
C1 H1 0.9500 ?
C2 C3 1.480(3) y
C2 C21 1.503(4) ?
C21 H21A 0.9800 ?
C21 H21B 0.9800 ?
C21 H21C 0.9800 ?
C3 C4 1.355(4) y
C3 C31 1.491(4) ?
C31 H31A 0.9800 ?
C31 H31B 0.9800 ?
C31 H31C 0.9800 ?
C4 H4 0.9500 ?
C11 C16 1.386(4) ?
C11 C12 1.392(4) ?
C12 C13 1.392(4) ?
C12 H12 0.9500 ?
C13 C14 1.378(4) ?
C13 H13 0.9500 ?
C14 C15 1.378(5) ?
C14 H14 0.9500 ?
C15 C16 1.394(4) ?
C15 H15 0.9500 ?
C16 H16 0.9500 ?

loop_
_geom_torsion_atom_site_label_1
_geom_torsion_atom_site_label_2
_geom_torsion_atom_site_label_3
_geom_torsion_atom_site_label_4
_geom_torsion
C4 P1 C1 C2 -8.2(2)
C11 P1 C1 C2 -114.6(2)
P1 C1 C2 C3 5.2(3)
P1 C1 C2 C21 -175.8(2)
C1 C2 C3 C4 2.0(3)
C21 C2 C3 C4 -177.0(2)
C1 C2 C3 C31 -176.6(2)
C21 C2 C3 C31 4.3(4)
C2 C3 C4 P1 -8.2(3)
C31 C3 C4 P1 170.4(2)
C1 P1 C4 C3 9.3(2)
C11 P1 C4 C3 112.9(2)
C1 P1 C11 C16 -144.79(19)
C4 P1 C11 C16 121.38(19)
C1 P1 C11 C12 31.7(2)
C4 P1 C11 C12 -62.2(2)
C16 C11 C12 C13 1.5(4)
P1 C11 C12 C13 -174.95(19)
C11 C12 C13 C14 -0.9(4)
C12 C13 C14 C15 -0.4(4)
C13 C14 C15 C16 1.1(4)
C12 C11 C16 C15 -0.7(4)
P1 C11 C16 C15 175.8(2)
C14 C15 C16 C11 -0.6(4)

loop_
_cod_related_entry_id
_cod_related_entry_database
_cod_related_entry_code
1 ChemSpider 551782
